data_7118576
loop_
_publ_author_name
'd'Agostino, Simone'
'Spinelli, Floriana'
'Boanini, Elisa'
'Braga, Dario'
'Grepioni, Fabrizia'

_publ_section_title
;
 Single crystal to single crystal [2+2] photoreactions in chloride and
 sulphate salts of 4-amino-cinnamic acid via solid-solution formation: a
 structural and kinetic study.
;
_journal_issue 9
_journal_name_full 'Chemical communications (Cambridge, England)'
_journal_page_first 1899
_journal_page_last 1902
_journal_paper_doi 10.1039/c5cc09412g
_journal_volume 52
_journal_year 2016
_chemical_formula_sum 'C18 H22 N2 O9 S'
_chemical_formula_weight 442.44
_chemical_name_systematic
;
 ?
;
_space_group_IT_number 2
_symmetry_cell_setting triclinic
_symmetry_space_group_name_Hall '-P 1'
_symmetry_space_group_name_H-M 'P -1'
_atom_sites_solution_hydrogens geom
_atom_sites_solution_primary direct
_atom_sites_solution_secondary difmap
_audit_creation_method SHELXL-97
_audit_update_record
;
2015-11-12 deposited with the CCDC.
2015-12-08 downloaded from the CCDC.
;
_cell_angle_alpha 104.762(14)
_cell_angle_beta 98.258(13)
_cell_angle_gamma 102.574(13)
_cell_formula_units_Z 2
_cell_length_a 7.2497(10)
_cell_length_b 10.6164(17)
_cell_length_c 13.902(2)
_cell_measurement_reflns_used 1411
_cell_measurement_temperature 298
_cell_measurement_theta_max 26.5320
_cell_measurement_theta_min 2.9020
_cell_volume 987.1(3)
_computing_cell_refinement
;
CrysAlisPro, Agilent Technologies,
Version 1.171.37.33 (release 27-03-2014 CrysAlis171 .NET)
(compiled Mar 27 2014,17:12:48)
;
_computing_data_collection
;
CrysAlisPro, Agilent Technologies,
Version 1.171.37.33 (release 27-03-2014 CrysAlis171 .NET)
(compiled Mar 27 2014,17:12:48)
;
_computing_data_reduction
;
CrysAlisPro, Agilent Technologies,
Version 1.171.37.33 (release 27-03-2014 CrysAlis171 .NET)
(compiled Mar 27 2014,17:12:48)
;
_computing_structure_refinement 'SHELXL-97 (Sheldrick, 2008)'
_computing_structure_solution 'SHELXS-97 (Sheldrick, 2008)'
_diffrn_ambient_temperature 298
_diffrn_detector 'CCD plate'
_diffrn_detector_area_resol_mean 16.1340
_diffrn_detector_type Sapphire3
_diffrn_measured_fraction_theta_full 0.999
_diffrn_measured_fraction_theta_max 0.830
_diffrn_measurement_details
;
  1 omega  -45.00  -18.00   1.0000   37.5000
omega____ theta____ kappa____ phi______ frames
    -      -16.5159   77.0000   30.0000 27

  2 omega  -24.00    9.00   1.0000   37.5000
omega____ theta____ kappa____ phi______ frames
    -      -16.5159  -99.0000 -180.0000 33

  3 omega   20.00   50.00   1.0000   37.5000
omega____ theta____ kappa____ phi______ frames
    -      -16.5159   77.0000   30.0000 30

  4 omega  -83.00   12.00   1.0000   37.5000
omega____ theta____ kappa____ phi______ frames
    -      -16.5159  -77.0000  -90.0000 95

  5 omega  -20.00   68.00   1.0000   37.5000
omega____ theta____ kappa____ phi______ frames
    -       17.6096   19.0000 -120.0000 88

  6 omega   -1.00   26.00   1.0000   37.5000
omega____ theta____ kappa____ phi______ frames
    -       17.6096   57.0000 -180.0000 27

  7 omega   32.00   92.00   1.0000   37.5000
omega____ theta____ kappa____ phi______ frames
    -       17.6096 -179.0000  150.0000 60

;
_diffrn_measurement_device 'four-circle diffractometer'
_diffrn_measurement_device_type 'Xcalibur, Sapphire3'
_diffrn_radiation_monochromator graphite
_diffrn_radiation_probe x-ray
_diffrn_radiation_type 'Mo K\a'
_diffrn_radiation_wavelength 0.71073
_diffrn_reflns_av_R_equivalents 0.0526
_diffrn_reflns_av_sigmaI/netI 0.1018
_diffrn_reflns_limit_h_max 9
_diffrn_reflns_limit_h_min -9
_diffrn_reflns_limit_k_max 13
_diffrn_reflns_limit_k_min -13
_diffrn_reflns_limit_l_max 19
_diffrn_reflns_limit_l_min -11
_diffrn_reflns_number 7418
_diffrn_reflns_theta_full 25.00
_diffrn_reflns_theta_max 29.30
_diffrn_reflns_theta_min 2.92
_diffrn_source 'Enhance (Mo) X-ray Source'
_exptl_absorpt_coefficient_mu 0.220
_exptl_absorpt_correction_T_max 1.00000
_exptl_absorpt_correction_T_min 0.81950
_exptl_absorpt_correction_type multi-scan
_exptl_absorpt_process_details
;
CrysAlisPro, Agilent Technologies,
Version 1.171.37.33 (release 27-03-2014 CrysAlis171 .NET)
(compiled Mar 27 2014,17:12:48)
Empirical absorption correction using spherical harmonics,
 implemented in SCALE3 ABSPACK scaling algorithm.
;
_exptl_crystal_colour yellow
_exptl_crystal_density_diffrn 1.488
_exptl_crystal_density_method 'not measured'
_exptl_crystal_description block
_exptl_crystal_F_000 464
_exptl_crystal_size_max 0.1
_exptl_crystal_size_mid 0.05
_exptl_crystal_size_min 0.04
_refine_diff_density_max 0.591
_refine_diff_density_min -0.455
_refine_diff_density_rms 0.114
_refine_ls_extinction_method none
_refine_ls_goodness_of_fit_ref 1.149
_refine_ls_hydrogen_treatment mixed
_refine_ls_matrix_type full
_refine_ls_number_parameters 280
_refine_ls_number_reflns 4469
_refine_ls_number_restraints 0
_refine_ls_restrained_S_all 1.149
_refine_ls_R_factor_all 0.2188
_refine_ls_R_factor_gt 0.1282
_refine_ls_shift/su_max 0.003
_refine_ls_shift/su_mean 0.000
_refine_ls_structure_factor_coef Fsqd
_refine_ls_weighting_details 'calc w=1/[\s^2^(Fo^2^)+(0.2000P)^2^+0.0000P] where P=(Fo^2^+2Fc^2^)/3'
_refine_ls_weighting_scheme calc
_refine_ls_wR_factor_gt 0.3363
_refine_ls_wR_factor_ref 0.4098
_reflns_number_gt 2013
_reflns_number_total 4469
_reflns_threshold_expression >2\s(I)
_cod_data_source_file c5cc09412g2.cif
_cod_data_source_block 1H2SO4-H2O_2_58
_cod_original_cell_volume 987.2(3)
_cod_original_sg_symbol_H-M P-1
_cod_database_code 7118576

loop_
_symmetry_equiv_pos_as_xyz
'x, y, z'
'-x, -y, -z'

loop_
_atom_site_label
_atom_site_type_symbol
_atom_site_fract_x
_atom_site_fract_y
_atom_site_fract_z
_atom_site_U_iso_or_equiv
_atom_site_adp_type
_atom_site_occupancy
_atom_site_symmetry_multiplicity
_atom_site_calc_flag
_atom_site_refinement_flags
_atom_site_disorder_assembly
_atom_site_disorder_group
C7A C 0.4274(15) 0.1397(11) -0.0283(8) 0.054(3) Uiso 0.598(15) 1 d P A 1
H7A H 0.5417 0.2085 -0.0048 0.064 Uiso 0.598(15) 1 calc PR A 1
C8A C 0.3269(17) 0.1137(12) 0.0425(8) 0.059(3) Uiso 0.598(15) 1 d P A 1
H8A H 0.2031 0.0554 0.0212 0.071 Uiso 0.598(15) 1 calc PR A 1
C8B C 0.388(3) 0.044(2) 0.0385(15) 0.080(6) Uiso 0.402(15) 1 d P . 2
H8B H 0.2520 0.0002 0.0065 0.096 Uiso 0.402(15) 1 calc PR A 2
C7B C 0.504(3) 0.068(2) -0.0469(17) 0.095(7) Uiso 0.402(15) 1 d P . 2
H7B H 0.5993 0.1562 -0.0193 0.114 Uiso 0.402(15) 1 calc PR A 2
C1 C 0.2621(11) -0.0350(7) -0.3491(5) 0.0662(18) Uani 1 1 d . A .
C2 C 0.1370(11) -0.0680(7) -0.2903(5) 0.077(2) Uani 1 1 d . . .
H2 H 0.0140 -0.1251 -0.3199 0.092 Uiso 1 1 calc R . .
C3 C 0.1944(11) -0.0159(8) -0.1856(5) 0.082(2) Uani 1 1 d . A .
H3 H 0.1094 -0.0390 -0.1449 0.099 Uiso 1 1 calc R . .
C4 C 0.3741(11) 0.0691(7) -0.1412(5) 0.076(2) Uani 1 1 d . . .
C5 C 0.4931(11) 0.1026(8) -0.2054(6) 0.081(2) Uani 1 1 d . A .
H5 H 0.6146 0.1623 -0.1762 0.097 Uiso 1 1 calc R . .
C6 C 0.4427(12) 0.0536(8) -0.3083(6) 0.083(2) Uani 1 1 d . . .
H6 H 0.5258 0.0785 -0.3493 0.100 Uiso 1 1 calc R A .
C9 C 0.4034(12) 0.1715(9) 0.1456(6) 0.078(2) Uani 1 1 d . . .
C10 C 0.0290(12) 0.3613(8) 1.1739(5) 0.083(2) Uani 1 1 d . . .
H10 H -0.0672 0.3100 1.1964 0.100 Uiso 1 1 calc R . .
C11 C 0.1751(10) 0.4634(7) 1.2439(5) 0.0647(17) Uani 1 1 d . . .
C12 C 0.3149(11) 0.5388(8) 1.2108(5) 0.079(2) Uani 1 1 d . . .
H12 H 0.4161 0.6056 1.2575 0.095 Uiso 1 1 calc R . .
C13 C 0.3065(11) 0.5159(8) 1.1072(5) 0.077(2) Uani 1 1 d . . .
H13 H 0.3981 0.5716 1.0852 0.093 Uiso 1 1 calc R . .
C14 C 0.1642(10) 0.4115(7) 1.0359(5) 0.0672(17) Uani 1 1 d . . .
C15 C 0.0242(11) 0.3346(8) 1.0706(5) 0.082(2) Uani 1 1 d . . .
H15 H -0.0737 0.2646 1.0244 0.099 Uiso 1 1 calc R . .
C16 C 0.1663(11) 0.3901(7) 0.9286(5) 0.0699(18) Uani 1 1 d . . .
H16 H 0.2599 0.4529 0.9134 0.084 Uiso 1 1 calc R . .
C17 C 0.0504(11) 0.2914(8) 0.8492(5) 0.078(2) Uani 1 1 d . . .
H17 H -0.0426 0.2259 0.8620 0.094 Uiso 1 1 calc R . .
C18 C 0.0610(12) 0.2804(8) 0.7436(5) 0.0754(19) Uani 1 1 d . . .
O1 O 0.5540(9) 0.2586(7) 0.1806(5) 0.1067(19) Uani 1 1 d . A .
O2 O 0.2822(9) 0.1339(6) 0.2007(4) 0.0935(17) Uani 1 1 d . A .
H2A H 0.3128 0.1881 0.2578 0.140 Uiso 1 1 calc R . .
O3 O 0.2193(9) 0.3536(7) 0.7324(4) 0.110(2) Uani 1 1 d . . .
O4 O -0.0645(9) 0.2122(7) 0.6730(4) 0.113(2) Uani 1 1 d . . .
O5 O 0.2300(10) 0.1310(6) 0.4725(5) 0.131(3) Uani 1 1 d . . .
O6 O 0.3097(11) 0.3682(7) 0.5562(4) 0.111(2) Uani 1 1 d . . .
O7 O 0.5556(7) 0.2595(5) 0.5301(4) 0.0819(14) Uani 1 1 d . . .
O8 O 0.3613(7) 0.2907(5) 0.3919(3) 0.0789(14) Uani 1 1 d . . .
S1 S 0.3632(3) 0.25771(17) 0.48740(12) 0.0650(6) Uani 1 1 d . . .
N1 N 0.2015(9) -0.0924(6) -0.4611(4) 0.0739(16) Uani 1 1 d . . .
H1A H 0.0759 -0.1346 -0.4779 0.111 Uiso 1 1 calc R A .
H1B H 0.2685 -0.1508 -0.4830 0.111 Uiso 1 1 calc R . .
H1C H 0.2235 -0.0261 -0.4898 0.111 Uiso 1 1 calc R . .
N2 N 0.1862(8) 0.4867(6) 1.3523(4) 0.0693(15) Uani 1 1 d . . .
H2B H 0.2569 0.4371 1.3748 0.104 Uiso 1 1 calc R . .
H2C H 0.0677 0.4635 1.3638 0.104 Uiso 1 1 calc R . .
H2D H 0.2409 0.5738 1.3849 0.104 Uiso 1 1 calc R . .
O1W O 0.1850(9) 0.5974(8) 0.6113(5) 0.109(2) Uani 1 1 d G . .
H1WA H 0.1391 0.6619 0.6029 0.164 Uiso 1 1 d G . .
H1WB H 0.1716 0.5399 0.5539 0.164 Uiso 1 1 d G . .
H3A H 0.229(7) 0.354(5) 0.669(4) 0.037(13) Uiso 1 1 d . . .

loop_
_atom_site_aniso_label
_atom_site_aniso_U_11
_atom_site_aniso_U_22
_atom_site_aniso_U_33
_atom_site_aniso_U_23
_atom_site_aniso_U_13
_atom_site_aniso_U_12
C1 0.086(5) 0.056(4) 0.046(3) 0.008(3) 0.010(3) 0.009(3)
C2 0.079(5) 0.071(5) 0.059(4) 0.006(3) 0.010(4) -0.005(4)
C3 0.075(5) 0.102(6) 0.056(4) 0.027(4) 0.010(4) -0.007(4)
C4 0.089(5) 0.064(4) 0.049(4) 0.012(3) -0.010(4) -0.012(4)
C5 0.072(5) 0.080(5) 0.073(5) 0.026(4) 0.000(4) -0.011(4)
C6 0.085(6) 0.077(5) 0.076(5) 0.023(4) 0.021(4) -0.007(4)
C9 0.071(5) 0.098(6) 0.058(4) 0.026(4) 0.000(4) 0.013(4)
C10 0.090(6) 0.077(5) 0.060(4) 0.019(4) 0.001(4) -0.016(4)
C11 0.075(5) 0.060(4) 0.054(4) 0.017(3) 0.003(3) 0.012(3)
C12 0.070(5) 0.093(6) 0.057(4) 0.014(4) 0.007(4) -0.002(4)
C13 0.074(5) 0.080(5) 0.065(4) 0.021(4) 0.013(4) -0.004(4)
C14 0.062(4) 0.078(5) 0.051(4) 0.018(3) 0.002(3) 0.006(3)
C15 0.084(5) 0.085(5) 0.054(4) 0.020(4) 0.000(4) -0.015(4)
C16 0.073(5) 0.074(5) 0.051(4) 0.013(3) 0.005(3) 0.008(4)
C17 0.078(5) 0.085(5) 0.056(4) 0.012(4) 0.006(4) 0.006(4)
C18 0.076(5) 0.090(5) 0.052(4) 0.016(4) 0.005(4) 0.016(4)
O1 0.086(4) 0.098(5) 0.107(5) 0.013(4) 0.005(4) -0.004(3)
O2 0.101(4) 0.094(4) 0.067(3) 0.018(3) 0.007(3) -0.001(3)
O3 0.102(5) 0.154(6) 0.051(3) 0.022(3) 0.016(3) -0.001(4)
O4 0.096(4) 0.145(6) 0.053(3) 0.001(3) -0.011(3) -0.009(4)
O5 0.128(5) 0.102(5) 0.118(5) 0.067(4) -0.050(4) -0.056(4)
O6 0.155(6) 0.115(5) 0.078(4) 0.031(3) 0.036(4) 0.055(5)
O7 0.073(3) 0.070(3) 0.095(4) 0.026(3) 0.011(3) 0.004(2)
O8 0.096(4) 0.074(3) 0.054(3) 0.019(2) 0.012(2) 0.000(3)
S1 0.0751(13) 0.0612(11) 0.0470(9) 0.0149(7) 0.0047(8) 0.0007(8)
N1 0.090(4) 0.065(4) 0.053(3) 0.010(3) 0.011(3) 0.002(3)
N2 0.076(4) 0.063(4) 0.058(3) 0.015(3) 0.003(3) 0.005(3)
O1W 0.073(4) 0.132(6) 0.114(5) 0.044(4) 0.009(4) 0.010(4)

loop_
_atom_type_symbol
_atom_type_description
_atom_type_scat_dispersion_real
_atom_type_scat_dispersion_imag
_atom_type_scat_source
C C 0.0033 0.0016 'International Tables Vol C Tables 4.2.6.8 and 6.1.1.4'
H H 0.0000 0.0000 'International Tables Vol C Tables 4.2.6.8 and 6.1.1.4'
N N 0.0061 0.0033 'International Tables Vol C Tables 4.2.6.8 and 6.1.1.4'
O O 0.0106 0.0060 'International Tables Vol C Tables 4.2.6.8 and 6.1.1.4'
S S 0.1246 0.1234 'International Tables Vol C Tables 4.2.6.8 and 6.1.1.4'

loop_
_geom_angle_atom_site_label_1
_geom_angle_atom_site_label_2
_geom_angle_atom_site_label_3
_geom_angle
_geom_angle_site_symmetry_1
_geom_angle_site_symmetry_3
C8A C7A C4 127.1(10) . .
C7A C8A C9 121.8(11) . .
C7B C8B C7B 86.9(15) 2_655 .
C7B C8B C9 119.1(15) 2_655 .
C7B C8B C9 121.8(15) . .
C4 C7B C8B 125.7(18) . 2_655
C4 C7B C8B 112.2(16) . .
C8B C7B C8B 93.1(15) 2_655 .
C2 C1 C6 122.1(7) . .
C2 C1 N1 119.2(7) . .
C6 C1 N1 118.6(6) . .
C1 C2 C3 119.3(7) . .
C4 C3 C2 120.9(7) . .
C3 C4 C5 117.2(7) . .
C3 C4 C7B 126.3(11) . .
C5 C4 C7B 106.6(11) . .
C3 C4 C7A 120.7(7) . .
C5 C4 C7A 121.4(7) . .
C7B C4 C7A 40.4(8) . .
C6 C5 C4 123.8(7) . .
C5 C6 C1 116.7(7) . .
O1 C9 O2 123.6(7) . .
O1 C9 C8A 124.0(8) . .
O2 C9 C8A 111.9(8) . .
O1 C9 C8B 118.6(9) . .
O2 C9 C8B 111.9(9) . .
C8A C9 C8B 33.2(7) . .
C11 C10 C15 120.8(7) . .
C12 C11 C10 119.5(7) . .
C12 C11 N2 119.7(6) . .
C10 C11 N2 120.8(6) . .
C11 C12 C13 120.0(7) . .
C14 C13 C12 121.3(6) . .
C15 C14 C13 118.0(6) . .
C15 C14 C16 123.2(7) . .
C13 C14 C16 118.8(6) . .
C14 C15 C10 120.3(7) . .
C17 C16 C14 128.0(7) . .
C16 C17 C18 123.9(8) . .
O4 C18 O3 121.9(7) . .
O4 C18 C17 123.9(8) . .
O3 C18 C17 114.2(7) . .
O5 S1 O7 111.8(4) . .
O5 S1 O8 110.8(3) . .
O7 S1 O8 109.2(3) . .
O5 S1 O6 111.3(4) . .
O7 S1 O6 107.9(4) . .
O8 S1 O6 105.7(3) . .

loop_
_geom_bond_atom_site_label_1
_geom_bond_atom_site_label_2
_geom_bond_distance
_geom_bond_site_symmetry_2
C7A C8A 1.353(13) .
C7A C4 1.509(12) .
C8A C9 1.384(13) .
C8B C7B 1.57(3) 2_655
C8B C7B 1.59(3) .
C8B C9 1.71(2) .
C7B C4 1.51(2) .
C7B C8B 1.57(3) 2_655
C1 C2 1.354(10) .
C1 C6 1.378(11) .
C1 N1 1.481(8) .
C2 C3 1.382(10) .
C3 C4 1.366(10) .
C4 C5 1.384(10) .
C5 C6 1.356(11) .
C9 O1 1.209(9) .
C9 O2 1.309(9) .
C10 C11 1.382(10) .
C10 C15 1.384(9) .
C11 C12 1.360(9) .
C11 N2 1.451(8) .
C12 C13 1.388(9) .
C13 C14 1.387(10) .
C14 C15 1.383(9) .
C14 C16 1.453(9) .
C16 C17 1.336(10) .
C17 C18 1.457(10) .
C18 O4 1.187(9) .
C18 O3 1.292(10) .
O5 S1 1.421(5) .
O6 S1 1.474(6) .
O7 S1 1.430(5) .
O8 S1 1.455(4) .
